data_2241470
loop_
_publ_author_name
'Alcantara Emiliano, Sannyele'
'Welma Duarte Silva, Sheyla'
'Alves Pereira, Mariano'
'R.dos Santos Malta, Valeria'
'Luciano Balliano, Tatiane'

_publ_section_title
;
 Crystal structure and conformational analysis of
 2-hydroxy-3-(2-methylprop-1-en-1-yl)naphthalene-1,4-dione
;
_journal_coeditor_code ZS2357
_journal_issue 2
_journal_name_full 'Acta Crystallographica Section E'
_journal_page_first 188
_journal_page_last 190
_journal_paper_doi 10.1107/S2056989015024755
_journal_volume 72
_journal_year 2016
_chemical_formula_iupac 'C14 H12 O3'
_chemical_formula_moiety 'C14 H12 O3'
_chemical_formula_sum 'C14 H12 O3'
_chemical_formula_weight 228.24
_chemical_name_systematic
;
2-Hydroxy-3-(2-methylprop-1-en-1-yl)naphthalene-1,4-dione
;
_space_group_IT_number 14
_symmetry_cell_setting monoclinic
_symmetry_space_group_name_Hall '-P 2ybc'
_symmetry_space_group_name_H-M 'P 1 21/c 1'
_atom_sites_solution_hydrogens geom
_atom_sites_solution_primary direct
_atom_sites_solution_secondary difmap
_audit_creation_method 'WinGX routine CIF_UPDATE'
_cell_angle_alpha 90
_cell_angle_beta 94.793(2)
_cell_angle_gamma 90
_cell_formula_units_Z 4
_cell_length_a 4.3564(2)
_cell_length_b 16.4069(8)
_cell_length_c 15.8598(7)
_cell_measurement_reflns_used 2659
_cell_measurement_temperature 293(2)
_cell_measurement_theta_max 27.485
_cell_measurement_theta_min 1.018
_cell_volume 1129.62(9)
_computing_cell_refinement
;
SCALEPACK (Otwinowski & Minor, 1997)
;
_computing_data_collection
;
COLLECT (Enraf--Nonius, 2001)
;
_computing_data_reduction
;
DENZO and SCALEPACK (Otwinowski & Minor, 1997)
;
_computing_molecular_graphics
;
ORTEP-3 for Windows (Farrugia, 2012) and Mercury (Macrae <i>et al.</i>,
2008)
;
_computing_publication_material
;
WinGX (Farrugia, 2012), publCIF (Westrip, 2010) and PLATON
(Spek, 2009)
;
_computing_structure_refinement
;
SHELXL97 (Sheldrick, 2008)
;
_computing_structure_solution
;
SHELXS97 (Sheldrick, 2008)
;
_diffrn_ambient_temperature 293(2)
_diffrn_detector_area_resol_mean 9
_diffrn_measured_fraction_theta_full 0.995
_diffrn_measured_fraction_theta_max 0.995
_diffrn_measurement_device_type 'Nonius KappaCCD'
_diffrn_measurement_method 'CCD rotation images, thick slices'
_diffrn_radiation_monochromator graphite
_diffrn_radiation_type MoK\a
_diffrn_radiation_wavelength 0.71073
_diffrn_reflns_av_R_equivalents 0.0405
_diffrn_reflns_limit_h_max 5
_diffrn_reflns_limit_h_min -5
_diffrn_reflns_limit_k_max 21
_diffrn_reflns_limit_k_min -19
_diffrn_reflns_limit_l_max 20
_diffrn_reflns_limit_l_min -20
_diffrn_reflns_number 4661
_diffrn_reflns_reduction_process
;
;
_diffrn_reflns_theta_full 27.5
_diffrn_reflns_theta_max 27.5
_diffrn_reflns_theta_min 2.58
_exptl_absorpt_coefficient_mu 0.094
_exptl_absorpt_correction_type none
_exptl_crystal_colour red
_exptl_crystal_density_diffrn 1.342
_exptl_crystal_density_method 'not measured'
_exptl_crystal_description block
_exptl_crystal_F_000 480
_exptl_crystal_size_max 0.14
_exptl_crystal_size_mid 0.11
_exptl_crystal_size_min 0.10
_refine_diff_density_max 0.305
_refine_diff_density_min -0.301
_refine_ls_extinction_method none
_refine_ls_goodness_of_fit_ref 1.033
_refine_ls_hydrogen_treatment mixed
_refine_ls_matrix_type full
_refine_ls_number_parameters 158
_refine_ls_number_reflns 2585
_refine_ls_number_restraints 0
_refine_ls_restrained_S_all 1.033
_refine_ls_R_factor_all 0.0883
_refine_ls_R_factor_gt 0.0612
_refine_ls_shift/su_max 0
_refine_ls_shift/su_mean 0
_refine_ls_structure_factor_coef Fsqd
_refine_ls_weighting_details 'calc w=1/[\s^2^(Fo^2^)+(0.0946P)^2^+0.4119P] where P=(Fo^2^+2Fc^2^)/3'
_refine_ls_weighting_scheme calc
_refine_ls_wR_factor_ref 0.1908
_reflns_number_gt 1802
_reflns_number_total 2585
_reflns_threshold_expression >2\s(I)
_cod_data_source_file zs2357sup1.cif
_cod_data_source_block I
_cod_original_sg_symbol_H-M 'P 21/c'
_cod_database_code 2241470

loop_
_symmetry_equiv_pos_as_xyz
'x, y, z'
'-x, y+1/2, -z+1/2'
'-x, -y, -z'
'x, -y+1/2, z+1/2'

loop_
_atom_site_type_symbol
_atom_site_label
_atom_site_fract_x
_atom_site_fract_y
_atom_site_fract_z
_atom_site_U_iso_or_equiv
_atom_site_adp_type
_atom_site_calc_flag
_atom_site_refinement_flags
_atom_site_occupancy
O O3 0.3690(4) 0.37038(10) 0.48362(10) 0.0407(4) Uani d . 1
O O1 0.2205(4) 0.52143(9) 0.43377(9) 0.0404(4) Uani d . 1
O O2 -0.3406(4) 0.27382(9) 0.26721(10) 0.0481(5) Uani d . 1
C C10 0.0940(5) 0.19603(13) 0.47932(13) 0.0395(5) Uani d . 1
C C9 0.0749(5) 0.23006(12) 0.40272(13) 0.0386(5) Uani d . 1
H H9 0.1126 0.1961 0.3578 0.046 Uiso calc R 1
H H1O3 0.448(7) 0.424(2) 0.5005(19) 0.073(9) Uiso d . 1
C C4A -0.3114(5) 0.41650(12) 0.28476(13) 0.0349(5) Uani d . 1
C C8A -0.1689(5) 0.48205(13) 0.32860(13) 0.0348(5) Uani d . 1
C C2 0.1441(5) 0.38047(12) 0.42115(13) 0.0351(5) Uani d . 1
C C1 0.0733(5) 0.46622(12) 0.39675(13) 0.0350(5) Uani d . 1
C C5 -0.5333(5) 0.43122(14) 0.21845(13) 0.0400(5) Uani d . 1
H H5 -0.6268 0.3879 0.1885 0.048 Uiso calc R 1
C C3 0.0007(5) 0.31557(12) 0.38155(12) 0.0358(5) Uani d . 1
C C4 -0.2235(5) 0.33077(13) 0.30859(13) 0.0369(5) Uani d . 1
C C6 -0.6151(5) 0.51093(14) 0.19709(14) 0.0426(5) Uani d . 1
H H6 -0.7628 0.5207 0.1524 0.051 Uiso calc R 1
C C8 -0.2532(5) 0.56203(13) 0.30691(14) 0.0386(5) Uani d . 1
H H8 -0.1584 0.6056 0.3362 0.046 Uiso calc R 1
C C7 -0.4789(5) 0.57607(13) 0.24159(14) 0.0413(5) Uani d . 1
H H7 -0.5389 0.6291 0.2277 0.05 Uiso calc R 1
C C12 0.1899(6) 0.10858(13) 0.49043(15) 0.0475(6) Uani d . 1
H H12A 0.1919 0.0939 0.5491 0.071 Uiso calc PR 0.5
H H12B 0.3923 0.1015 0.4718 0.071 Uiso calc PR 0.5
H H12C 0.0468 0.0744 0.4575 0.071 Uiso calc PR 0.5
H H12D 0.2288 0.086 0.4365 0.071 Uiso calc PR 0.5
H H12E 0.0283 0.0784 0.5138 0.071 Uiso calc PR 0.5
H H12F 0.3738 0.1055 0.5281 0.071 Uiso calc PR 0.5
C C22 0.0189(6) 0.23815(14) 0.55869(14) 0.0452(6) Uani d . 1
H H22A 0.0507 0.2013 0.6056 0.068 Uiso calc PR 0.5
H H22B -0.1923 0.2554 0.553 0.068 Uiso calc PR 0.5
H H22C 0.1503 0.2848 0.5684 0.068 Uiso calc PR 0.5
H H22D -0.0449 0.2931 0.5457 0.068 Uiso calc PR 0.5
H H22E 0.1981 0.2389 0.5983 0.068 Uiso calc PR 0.5
H H22F -0.1445 0.2095 0.583 0.068 Uiso calc PR 0.5

loop_
_atom_site_aniso_label
_atom_site_aniso_U_11
_atom_site_aniso_U_22
_atom_site_aniso_U_33
_atom_site_aniso_U_12
_atom_site_aniso_U_13
_atom_site_aniso_U_23
O3 0.0435(9) 0.0323(8) 0.0450(9) -0.0013(6) -0.0051(6) -0.0002(7)
O1 0.0456(9) 0.0318(8) 0.0431(8) -0.0041(6) -0.0005(6) -0.0022(6)
O2 0.0651(11) 0.0308(8) 0.0460(9) -0.0033(7) -0.0096(7) -0.0026(7)
C10 0.0438(12) 0.0302(10) 0.0439(12) -0.0025(8) -0.0013(9) -0.0004(9)
C9 0.0462(12) 0.0282(10) 0.0409(11) 0.0009(9) 0.0011(9) -0.0027(9)
C4A 0.0422(11) 0.0292(10) 0.0340(10) -0.0011(8) 0.0061(8) 0.0012(8)
C8A 0.0398(11) 0.0305(11) 0.0346(10) -0.0016(8) 0.0057(8) -0.0001(8)
C2 0.0384(11) 0.0314(11) 0.0355(10) 0.0003(8) 0.0035(8) 0.0009(8)
C1 0.0398(11) 0.0288(10) 0.0367(10) -0.0019(8) 0.0055(8) -0.0034(8)
C5 0.0486(13) 0.0343(11) 0.0368(11) -0.0025(9) 0.0015(9) -0.0004(9)
C3 0.0431(11) 0.0292(10) 0.0355(10) -0.0006(8) 0.0064(8) -0.0006(8)
C4 0.0453(12) 0.0299(10) 0.0357(11) -0.0025(9) 0.0040(9) -0.0011(8)
C6 0.0500(13) 0.0383(12) 0.0391(11) 0.0013(9) 0.0003(9) 0.0039(9)
C8 0.0460(12) 0.0293(10) 0.0410(11) -0.0005(8) 0.0062(9) -0.0002(8)
C7 0.0493(12) 0.0312(11) 0.0436(11) 0.0027(9) 0.0060(9) 0.0055(9)
C12 0.0651(15) 0.0315(11) 0.0447(12) 0.0020(10) -0.0024(10) 0.0011(9)
C22 0.0587(14) 0.0346(11) 0.0420(12) 0.0006(10) 0.0033(10) 0.0011(9)

loop_
_atom_type_symbol
_atom_type_description
_atom_type_scat_dispersion_real
_atom_type_scat_dispersion_imag
_atom_type_scat_source
C C 0.0033 0.0016 'International Tables Vol C Tables 4.2.6.8 and 6.1.1.4'
H H 0 0 'International Tables Vol C Tables 4.2.6.8 and 6.1.1.4'
O O 0.0106 0.006 'International Tables Vol C Tables 4.2.6.8 and 6.1.1.4'

loop_
_geom_angle_atom_site_label_1
_geom_angle_atom_site_label_2
_geom_angle_atom_site_label_3
_geom_angle
C2 O3 H1O3 108.3(18)
C9 C10 C22 124.9(2)
C9 C10 C12 120.2(2)
C22 C10 C12 114.91(19)
C10 C9 C3 127.1(2)
C10 C9 H9 116.5
C3 C9 H9 116.5
C5 C4A C8A 119.67(19)
C5 C4A C4 120.09(19)
C8A C4A C4 120.23(18)
C4A C8A C8 120.21(19)
C4A C8A C1 119.46(19)
C8 C8A C1 120.32(19)
O3 C2 C3 121.45(19)
O3 C2 C1 115.56(18)
C3 C2 C1 122.95(19)
O1 C1 C8A 122.31(19)
O1 C1 C2 119.00(18)
C8A C1 C2 118.68(18)
C4A C5 C6 119.8(2)
C4A C5 H5 120.1
C6 C5 H5 120.1
C2 C3 C4 118.61(19)
C2 C3 C9 123.83(19)
C4 C3 C9 117.35(18)
O2 C4 C3 120.66(19)
O2 C4 C4A 119.58(18)
C3 C4 C4A 119.76(18)
C7 C6 C5 120.7(2)
C7 C6 H6 119.6
C5 C6 H6 119.6
C7 C8 C8A 119.7(2)
C7 C8 H8 120.2
C8A C8 H8 120.2
C6 C7 C8 119.9(2)
C6 C7 H7 120
C8 C7 H7 120
C10 C12 H12A 109.5
C10 C12 H12B 109.5
H12A C12 H12B 109.5
C10 C12 H12C 109.5
H12A C12 H12C 109.5
H12B C12 H12C 109.5
C10 C12 H12D 109.5
H12A C12 H12D 141.1
H12B C12 H12D 56.3
H12C C12 H12D 56.3
C10 C12 H12E 109.5
H12A C12 H12E 56.3
H12B C12 H12E 141.1
H12C C12 H12E 56.3
H12D C12 H12E 109.5
C10 C12 H12F 109.5
H12A C12 H12F 56.3
H12B C12 H12F 56.3
H12C C12 H12F 141.1
H12D C12 H12F 109.5
H12E C12 H12F 109.5
C10 C22 H22A 109.5
C10 C22 H22B 109.5
H22A C22 H22B 109.5
C10 C22 H22C 109.5
H22A C22 H22C 109.5
H22B C22 H22C 109.5
C10 C22 H22D 109.5
H22A C22 H22D 141.1
H22B C22 H22D 56.3
H22C C22 H22D 56.3
C10 C22 H22E 109.5
H22A C22 H22E 56.3
H22B C22 H22E 141.1
H22C C22 H22E 56.3
H22D C22 H22E 109.5
C10 C22 H22F 109.5
H22A C22 H22F 56.3
H22B C22 H22F 56.3
H22C C22 H22F 141.1
H22D C22 H22F 109.5
H22E C22 H22F 109.5

loop_
_geom_bond_atom_site_label_1
_geom_bond_atom_site_label_2
_geom_bond_distance
O3 C2 1.344(3)
O3 H1O3 0.97(4)
O1 C1 1.230(2)
O2 C4 1.228(2)
C10 C9 1.333(3)
C10 C22 1.496(3)
C10 C12 1.501(3)
C9 C3 1.472(3)
C9 H9 0.93
C4A C5 1.389(3)
C4A C8A 1.398(3)
C4A C4 1.498(3)
C8A C8 1.398(3)
C8A C1 1.469(3)
C2 C3 1.361(3)
C2 C1 1.485(3)
C5 C6 1.390(3)
C5 H5 0.93
C3 C4 1.472(3)
C6 C7 1.387(3)
C6 H6 0.93
C8 C7 1.387(3)
C8 H8 0.93
C7 H7 0.93
C12 H12A 0.96
C12 H12B 0.96
C12 H12C 0.96
C12 H12D 0.96
C12 H12E 0.96
C12 H12F 0.96
C22 H22A 0.96
C22 H22B 0.96
C22 H22C 0.96
C22 H22D 0.96
C22 H22E 0.96
C22 H22F 0.96

loop_
_geom_hbond_atom_site_label_D
_geom_hbond_atom_site_label_H
_geom_hbond_atom_site_label_A
_geom_hbond_site_symmetry_A
_geom_hbond_distance_DH
_geom_hbond_distance_HA
_geom_hbond_distance_DA
_geom_hbond_angle_DHA
_geom_hbond_publ_flag
O3 H1O3 O1 3_666 0.97(3) 1.93(3) 2.770(2) 143(3) yes
C7 H7 O2 2_455 0.93 2.43 3.339(3) 164 yes
C22 H22C O3 . 0.96 2.21 2.959(3) 134 yes

loop_
_geom_torsion_atom_site_label_1
_geom_torsion_atom_site_label_2
_geom_torsion_atom_site_label_3
_geom_torsion_atom_site_label_4
_geom_torsion
_geom_torsion_publ_flag
O1 C1 C2 O3 0.2(3) no
O1 C1 C2 C3 -177.5(2) no
C8A C1 C2 O3 179.69(19) no
C8A C1 C2 C3 2.0(3) no
O1 C1 C8A C4A 175.2(2) no
O1 C1 C8A C8 -3.9(3) no
C2 C1 C8A C4A -4.3(3) no
C2 C1 C8A C8 176.6(2) no
O3 C2 C3 C4 -174.50(19) no
O3 C2 C3 C9 0.2(3) no
C1 C2 C3 C4 3.1(3) no
C1 C2 C3 C9 177.8(2) no
C2 C3 C4 O2 174.5(2) no
C2 C3 C4 C4A -5.9(3) no
C9 C3 C4 O2 -0.5(3) no
C9 C3 C4 C4A 179.15(19) no
C2 C3 C9 C10 50.7(3) no
C4 C3 C9 C10 -134.6(2) no
O2 C4 C4A C5 2.6(3) no
O2 C4 C4A C8A -176.8(2) no
C3 C4 C4A C5 -177.0(2) no
C3 C4 C4A C8A 3.5(3) no
C4 C4A C5 C6 179.6(2) no
C8A C4A C5 C6 -1.0(3) no
C4 C4A C8A C1 1.6(3) no
C4 C4A C8A C8 -179.4(2) no
C5 C4A C8A C1 -177.9(2) no
C5 C4A C8A C8 1.2(3) no
C4A C5 C6 C7 -0.4(3) no
C5 C6 C7 C8 1.5(3) no
C6 C7 C8 C8A -1.3(3) no
C7 C8 C8A C1 179.0(2) no
C7 C8 C8A C4A -0.1(3) no
C3 C9 C10 C12 -176.6(2) no
C3 C9 C10 C22 4.9(4) no

_cod_database_fobs_code 2241470
